data_7030323
loop_
_publ_author_name
'Jami, Ananda Kumar'
'Baskar, Viswanathan'

_publ_section_title
;
 Tetranuclear stiboxanes (RSb)4O6, exhibiting an adamantane-type
 structure.
;
_journal_issue 40
_journal_name_full 'Dalton transactions (Cambridge, England : 2003)'
_journal_page_first 12524
_journal_page_last 12529
_journal_paper_doi 10.1039/c2dt30587a
_journal_volume 41
_journal_year 2012
_chemical_formula_moiety 'C96 H70 Cl4 N10 O11 Sb4'
_chemical_formula_sum 'C96 H70 Cl4 N10 O11 Sb4'
_chemical_formula_weight 2168.42
_chemical_name_systematic
;
?
;
_space_group_IT_number 14
_symmetry_cell_setting monoclinic
_symmetry_space_group_name_Hall '-P 2yn'
_symmetry_space_group_name_H-M 'P 1 21/n 1'
_atom_sites_solution_hydrogens geom
_atom_sites_solution_primary direct
_atom_sites_solution_secondary difmap
_audit_creation_method SHELXL-97
_cell_angle_alpha 90.00
_cell_angle_beta 95.200(7)
_cell_angle_gamma 90.00
_cell_formula_units_Z 4
_cell_length_a 20.029(10)
_cell_length_b 21.285(10)
_cell_length_c 21.577(10)
_cell_measurement_reflns_used 8750
_cell_measurement_temperature 373(2)
_cell_measurement_theta_max 25.16
_cell_measurement_theta_min 2.28
_cell_volume 9161(8)
_computing_cell_refinement 'Bruker SMART'
_computing_data_collection 'Bruker SMART'
_computing_data_reduction 'Bruker SAINT'
_computing_molecular_graphics 'Bruker SHELXTL'
_computing_publication_material 'Bruker SHELXTL'
_computing_structure_refinement 'SHELXL-97 (Sheldrick, 1997)'
_computing_structure_solution 'SHELXS-97 (Sheldrick, 1990)'
_diffrn_ambient_temperature 373(2)
_diffrn_measured_fraction_theta_full 1.000
_diffrn_measured_fraction_theta_max 1.000
_diffrn_measurement_device_type 'CCD area detector'
_diffrn_measurement_method 'phi and omega scans'
_diffrn_radiation_monochromator graphite
_diffrn_radiation_source 'fine-focus sealed tube'
_diffrn_radiation_type MoK\a
_diffrn_radiation_wavelength 0.71073
_diffrn_reflns_av_R_equivalents 0.0919
_diffrn_reflns_av_sigmaI/netI 0.0650
_diffrn_reflns_limit_h_max 23
_diffrn_reflns_limit_h_min -23
_diffrn_reflns_limit_k_max 25
_diffrn_reflns_limit_k_min -25
_diffrn_reflns_limit_l_max 25
_diffrn_reflns_limit_l_min -25
_diffrn_reflns_number 84836
_diffrn_reflns_theta_full 25.00
_diffrn_reflns_theta_max 25.00
_diffrn_reflns_theta_min 1.35
_exptl_absorpt_coefficient_mu 1.349
_exptl_absorpt_correction_T_max 0.8549
_exptl_absorpt_correction_T_min 0.7378
_exptl_absorpt_correction_type multi-scan
_exptl_absorpt_process_details sadabs
_exptl_crystal_colour colorless
_exptl_crystal_density_diffrn 1.572
_exptl_crystal_density_method 'not measured'
_exptl_crystal_description block
_exptl_crystal_F_000 4304
_exptl_crystal_size_max 0.24
_exptl_crystal_size_mid 0.18
_exptl_crystal_size_min 0.12
_platon_squeeze_details
;
;
_refine_diff_density_max 1.295
_refine_diff_density_min -0.682
_refine_diff_density_rms 0.136
_refine_ls_extinction_method none
_refine_ls_goodness_of_fit_ref 1.084
_refine_ls_hydrogen_treatment constr
_refine_ls_matrix_type full
_refine_ls_number_parameters 1128
_refine_ls_number_reflns 16131
_refine_ls_number_restraints 0
_refine_ls_restrained_S_all 1.084
_refine_ls_R_factor_all 0.0567
_refine_ls_R_factor_gt 0.0485
_refine_ls_shift/su_max 0.002
_refine_ls_shift/su_mean 0.000
_refine_ls_structure_factor_coef Fsqd
_refine_ls_weighting_details 'calc w=1/[\s^2^(Fo^2^)+(0.0530P)^2^+7.7319P] where P=(Fo^2^+2Fc^2^)/3'
_refine_ls_weighting_scheme calc
_refine_ls_wR_factor_gt 0.1146
_refine_ls_wR_factor_ref 0.1193
_reflns_number_gt 14023
_reflns_number_total 16131
_reflns_threshold_expression >2sigma(I)
_cod_data_source_file c2dt30587a.txt
_cod_data_source_block 3
_cod_depositor_comments
;
The following automatic conversions were performed:

'_symmetry_cell_setting' value 'Monoclinic' changed to 'monoclinic'
according to
/usr/data/users/saulius/automatic-downloads/retrospective/RSC/lib/dictionaries/cif_core.dic
dictionary named 'cif_core.dic' version 2.4.2 from 2011-04-26.

Automatic conversion script
Id: cif_fix_values 2281 2013-09-26 08:29:07Z andrius 
;
_cod_original_cell_volume 9161(7)
_cod_original_sg_symbol_H-M 'P2(1)/n '
_cod_database_code 7030323

loop_
_symmetry_equiv_pos_as_xyz
'x, y, z'
'-x+1/2, y+1/2, -z+1/2'
'-x, -y, -z'
'x-1/2, -y-1/2, z-1/2'

loop_
_atom_site_label
_atom_site_type_symbol
_atom_site_fract_x
_atom_site_fract_y
_atom_site_fract_z
_atom_site_U_iso_or_equiv
_atom_site_adp_type
_atom_site_occupancy
_atom_site_symmetry_multiplicity
_atom_site_calc_flag
_atom_site_refinement_flags
Sb1 Sb 0.688524(16) 0.669669(13) 0.534854(14) 0.02277(9) Uani 1 1 d .
Sb3 Sb 0.848376(15) 0.644661(13) 0.607520(14) 0.02229(9) Uani 1 1 d .
Sb2 Sb 0.712013(15) 0.671678(13) 0.700729(13) 0.02029(9) Uani 1 1 d .
Sb4 Sb 0.774197(15) 0.795629(13) 0.619306(13) 0.02026(9) Uani 1 1 d .
O3 O 0.66190(15) 0.66585(14) 0.61998(14) 0.0236(7) Uani 1 1 d .
O2 O 0.72641(15) 0.75342(13) 0.54791(13) 0.0235(7) Uani 1 1 d .
O1 O 0.77789(16) 0.63244(14) 0.54058(14) 0.0268(7) Uani 1 1 d .
O6 O 0.73305(15) 0.75951(13) 0.68860(14) 0.0236(7) Uani 1 1 d .
O5 O 0.78843(15) 0.62652(13) 0.67170(14) 0.0240(7) Uani 1 1 d .
O4 O 0.84628(14) 0.73417(14) 0.62535(14) 0.0234(7) Uani 1 1 d .
Cl3 Cl 0.84463(8) 0.66786(9) 0.99286(7) 0.0618(5) Uani 1 1 d .
O10 O 0.83794(15) 0.84931(13) 0.67429(14) 0.0235(7) Uani 1 1 d .
O8 O 0.62365(15) 0.69321(14) 0.73350(14) 0.0241(7) Uani 1 1 d .
O7 O 0.68627(17) 0.68799(14) 0.44265(14) 0.0292(8) Uani 1 1 d .
O9 O 0.87006(17) 0.55234(14) 0.60783(14) 0.0289(7) Uani 1 1 d .
N1 N 0.5919(2) 0.71940(18) 0.51866(18) 0.0284(9) Uani 1 1 d .
N5 N 0.92735(19) 0.64037(18) 0.68497(19) 0.0279(9) Uani 1 1 d .
N7 N 0.8327(2) 0.83828(18) 0.54917(19) 0.0289(9) Uani 1 1 d .
N8 N 0.8121(2) 0.84169(19) 0.48836(18) 0.0321(10) Uani 1 1 d .
H8 H 0.7729 0.8310 0.4723 0.038 Uiso 1 1 calc R
N3 N 0.67173(19) 0.57730(17) 0.71480(17) 0.0255(8) Uani 1 1 d .
N6 N 0.9620(2) 0.69049(19) 0.7080(2) 0.0345(10) Uani 1 1 d .
H6 H 0.9591 0.7275 0.6921 0.041 Uiso 1 1 calc R
N2 N 0.5433(2) 0.71766(19) 0.55696(19) 0.0323(10) Uani 1 1 d .
H2 H 0.5433 0.6932 0.5887 0.039 Uiso 1 1 calc R
N4 N 0.7091(2) 0.52507(18) 0.72245(19) 0.0331(10) Uani 1 1 d .
H4 H 0.7521 0.5242 0.7225 0.040 Uiso 1 1 calc R
C52 C 0.7543(2) 0.6697(2) 0.7941(2) 0.0217(10) Uani 1 1 d .
C39 C 0.5642(2) 0.6693(2) 0.7144(2) 0.0248(10) Uani 1 1 d .
C60 C 0.9173(3) 0.8360(2) 0.7858(3) 0.0373(13) Uani 1 1 d .
H60 H 0.8713 0.8300 0.7854 0.045 Uiso 1 1 calc R
C20 C 0.8731(2) 0.5154(2) 0.6587(2) 0.0270(10) Uani 1 1 d .
C30 C 0.9445(2) 0.5922(2) 0.7230(2) 0.0289(11) Uani 1 1 d .
C21 C 0.8360(2) 0.4579(2) 0.6539(2) 0.0300(11) Uani 1 1 d .
C58 C 0.9050(2) 0.8507(2) 0.6717(2) 0.0280(11) Uani 1 1 d .
C14 C 0.6440(2) 0.5814(2) 0.5125(2) 0.0286(11) Uani 1 1 d .
C38 C 0.9044(3) 0.6901(2) 0.4899(3) 0.0409(14) Uani 1 1 d .
H38 H 0.8636 0.7112 0.4852 0.049 Uiso 1 1 calc R
C11 C 0.5750(2) 0.7640(2) 0.4760(2) 0.0287(11) Uani 1 1 d .
C71 C 0.7074(2) 0.8733(2) 0.6077(2) 0.0239(10) Uani 1 1 d .
C28 C 0.9163(3) 0.4862(2) 0.7621(2) 0.0360(12) Uani 1 1 d .
H28 H 0.9424 0.4959 0.7987 0.043 Uiso 1 1 calc R
C10 C 0.6208(3) 0.7818(2) 0.4301(2) 0.0299(11) Uani 1 1 d .
C1 C 0.6744(3) 0.7450(2) 0.4173(2) 0.0279(11) Uani 1 1 d .
C33 C 0.9220(2) 0.6566(2) 0.5443(2) 0.0297(11) Uani 1 1 d .
C59 C 0.9456(3) 0.8466(2) 0.7297(3) 0.0331(12) Uani 1 1 d .
C12 C 0.5130(3) 0.7882(2) 0.4876(2) 0.0367(12) Uani 1 1 d .
H12 H 0.4885 0.8186 0.4644 0.044 Uiso 1 1 calc R
C70 C 0.8604(3) 0.8637(3) 0.4564(3) 0.0466(15) Uani 1 1 d .
H70 H 0.8577 0.8698 0.4136 0.056 Uiso 1 1 calc R
C54 C 0.8488(3) 0.6876(3) 0.8693(2) 0.0382(13) Uani 1 1 d .
H54 H 0.8930 0.7002 0.8786 0.046 Uiso 1 1 calc R
C68 C 0.8958(3) 0.8586(2) 0.5560(2) 0.0306(11) Uani 1 1 d .
C40 C 0.5093(2) 0.7120(2) 0.7033(2) 0.0290(11) Uani 1 1 d .
C73 C 0.5955(3) 0.9107(3) 0.5788(2) 0.0408(13) Uani 1 1 d .
H73 H 0.5504 0.9024 0.5678 0.049 Uiso 1 1 calc R
C31 C 0.9918(3) 0.6127(3) 0.7696(3) 0.0450(14) Uani 1 1 d .
H31 H 1.0127 0.5888 0.8018 0.054 Uiso 1 1 calc R
C67 C 0.9347(2) 0.8581(2) 0.6167(3) 0.0352(12) Uani 1 1 d .
C46 C 0.4345(3) 0.6239(3) 0.6784(2) 0.0376(12) Uani 1 1 d .
H46 H 0.3917 0.6084 0.6671 0.045 Uiso 1 1 calc R
C72 C 0.6404(3) 0.8623(2) 0.5918(2) 0.0341(12) Uani 1 1 d .
H72 H 0.6249 0.8211 0.5897 0.041 Uiso 1 1 calc R
C48 C 0.5527(2) 0.6047(2) 0.7071(2) 0.0275(10) Uani 1 1 d .
C37 C 0.9468(4) 0.6924(3) 0.4427(3) 0.0598(19) Uani 1 1 d .
H37 H 0.9345 0.7145 0.4062 0.072 Uiso 1 1 calc R
C7 C 0.7103(3) 0.8272(2) 0.3473(2) 0.0390(13) Uani 1 1 d .
C64 C 1.0161(3) 0.8554(3) 0.7305(3) 0.0449(14) Uani 1 1 d .
C47 C 0.4864(3) 0.5835(2) 0.6893(2) 0.0342(12) Uani 1 1 d .
H47 H 0.4785 0.5406 0.6851 0.041 Uiso 1 1 calc R
C29 C 0.9119(2) 0.5305(2) 0.7128(2) 0.0301(11) Uani 1 1 d .
C53 C 0.8204(2) 0.6875(2) 0.8084(2) 0.0308(11) Uani 1 1 d .
H53 H 0.8461 0.6995 0.7767 0.037 Uiso 1 1 calc R
C45 C 0.4447(3) 0.6892(3) 0.6840(2) 0.0338(12) Uani 1 1 d .
C2 C 0.7196(3) 0.7667(2) 0.3746(2) 0.0343(12) Uani 1 1 d .
C9 C 0.6116(3) 0.8414(3) 0.4009(3) 0.0409(13) Uani 1 1 d .
H9 H 0.5751 0.8660 0.4094 0.049 Uiso 1 1 calc R
C32 C 1.0014(3) 0.6753(3) 0.7585(3) 0.0462(15) Uani 1 1 d .
H32 H 1.0302 0.7021 0.7821 0.055 Uiso 1 1 calc R
C57 C 0.7171(2) 0.6518(2) 0.8422(2) 0.0334(12) Uani 1 1 d .
H57 H 0.6724 0.6402 0.8334 0.040 Uiso 1 1 calc R
C56 C 0.7449(3) 0.6507(3) 0.9028(3) 0.0402(13) Uani 1 1 d .
H56 H 0.7197 0.6380 0.9348 0.048 Uiso 1 1 calc R
C55 C 0.8108(3) 0.6689(3) 0.9155(2) 0.0358(12) Uani 1 1 d .
C49 C 0.6077(2) 0.5592(2) 0.7168(2) 0.0291(11) Uani 1 1 d .
Cl4 Cl 0.56180(9) 1.03303(8) 0.56760(9) 0.0667(5) Uani 1 1 d .
Cl2 Cl 1.05751(14) 0.66026(12) 0.38913(12) 0.1175(11) Uani 1 1 d .
C27 C 0.8841(3) 0.4308(2) 0.7578(2) 0.0391(13) Uani 1 1 d .
H27 H 0.8895 0.4024 0.7906 0.047 Uiso 1 1 calc R
C25 C 0.8055(3) 0.3587(2) 0.6987(3) 0.0424(14) Uani 1 1 d .
H25 H 0.8097 0.3298 0.7312 0.051 Uiso 1 1 calc R
C74 C 0.6185(3) 0.9711(3) 0.5824(3) 0.0410(13) Uani 1 1 d .
C75 C 0.6848(3) 0.9847(2) 0.5997(3) 0.0446(14) Uani 1 1 d .
H75 H 0.6994 1.0261 0.6034 0.054 Uiso 1 1 calc R
C26 C 0.8423(3) 0.4151(2) 0.7042(2) 0.0333(12) Uani 1 1 d .
C13 C 0.4948(3) 0.7586(2) 0.5398(2) 0.0373(12) Uani 1 1 d .
H13 H 0.4561 0.7657 0.5595 0.045 Uiso 1 1 calc R
C41 C 0.5199(3) 0.7768(2) 0.7102(3) 0.0377(12) Uani 1 1 d .
H41 H 0.5624 0.7920 0.7231 0.045 Uiso 1 1 calc R
C50 C 0.6066(3) 0.4950(2) 0.7267(3) 0.0411(13) Uani 1 1 d .
H50 H 0.5689 0.4703 0.7305 0.049 Uiso 1 1 calc R
C24 C 0.7644(3) 0.3457(3) 0.6474(3) 0.0498(15) Uani 1 1 d .
H24 H 0.7408 0.3080 0.6447 0.060 Uiso 1 1 calc R
C51 C 0.6713(3) 0.4749(2) 0.7299(3) 0.0436(14) Uani 1 1 d .
H51 H 0.6862 0.4338 0.7361 0.052 Uiso 1 1 calc R
C44 C 0.3925(3) 0.7335(3) 0.6709(3) 0.0424(14) Uani 1 1 d .
H44 H 0.3496 0.7195 0.6575 0.051 Uiso 1 1 calc R
C17 C 0.6012(4) 0.4596(3) 0.4943(3) 0.0556(18) Uani 1 1 d .
C76 C 0.7297(3) 0.9351(2) 0.6117(2) 0.0359(12) Uani 1 1 d .
H76 H 0.7748 0.9434 0.6225 0.043 Uiso 1 1 calc R
C42 C 0.4679(3) 0.8175(3) 0.6982(3) 0.0506(16) Uani 1 1 d .
H42 H 0.4752 0.8604 0.7036 0.061 Uiso 1 1 calc R
C22 C 0.7927(3) 0.4434(3) 0.6015(3) 0.0452(14) Uani 1 1 d .
H22 H 0.7881 0.4714 0.5683 0.054 Uiso 1 1 calc R
C34 C 0.9850(3) 0.6288(3) 0.5525(3) 0.0438(14) Uani 1 1 d .
H34 H 0.9988 0.6084 0.5895 0.053 Uiso 1 1 calc R
C8 C 0.6547(3) 0.8632(3) 0.3611(3) 0.0425(14) Uani 1 1 d .
H8A H 0.6474 0.9024 0.3427 0.051 Uiso 1 1 calc R
C3 C 0.7744(3) 0.7299(3) 0.3591(2) 0.0463(14) Uani 1 1 d .
H3 H 0.7809 0.6900 0.3763 0.056 Uiso 1 1 calc R
C6 C 0.7578(3) 0.8494(3) 0.3085(3) 0.0502(16) Uani 1 1 d .
H6A H 0.7533 0.8896 0.2917 0.060 Uiso 1 1 calc R
C61 C 0.9564(3) 0.8344(3) 0.8412(3) 0.0502(16) Uani 1 1 d .
H61 H 0.9370 0.8268 0.8781 0.060 Uiso 1 1 calc R
C35 C 1.0274(3) 0.6318(3) 0.5049(3) 0.0622(19) Uani 1 1 d .
H35 H 1.0697 0.6134 0.5103 0.075 Uiso 1 1 calc R
C69 C 0.9148(3) 0.8759(3) 0.4972(3) 0.0457(14) Uani 1 1 d .
H69 H 0.9559 0.8921 0.4880 0.055 Uiso 1 1 calc R
C23 C 0.7571(3) 0.3885(3) 0.5981(3) 0.0570(17) Uani 1 1 d .
H23 H 0.7280 0.3797 0.5631 0.068 Uiso 1 1 calc R
C63 C 1.0548(3) 0.8547(3) 0.7891(4) 0.0598(18) Uani 1 1 d .
H63 H 1.1008 0.8615 0.7909 0.072 Uiso 1 1 calc R
C43 C 0.4043(3) 0.7958(3) 0.6779(3) 0.0482(15) Uani 1 1 d .
H43 H 0.3695 0.8243 0.6690 0.058 Uiso 1 1 calc R
C66 C 1.0052(3) 0.8652(3) 0.6193(3) 0.0550(16) Uani 1 1 d .
H66 H 1.0254 0.8705 0.5825 0.066 Uiso 1 1 calc R
C62 C 1.0256(4) 0.8442(3) 0.8425(3) 0.0597(19) Uani 1 1 d .
H62 H 1.0518 0.8436 0.8803 0.072 Uiso 1 1 calc R
C5 C 0.8103(4) 0.8126(3) 0.2952(3) 0.0591(18) Uani 1 1 d .
H5 H 0.8416 0.8280 0.2697 0.071 Uiso 1 1 calc R
C19 C 0.6122(4) 0.5489(3) 0.5561(3) 0.076(3) Uani 1 1 d .
H19 H 0.6044 0.5688 0.5931 0.091 Uiso 1 1 calc R
C36 C 1.0075(4) 0.6615(3) 0.4507(4) 0.069(2) Uani 1 1 d .
C18 C 0.5913(5) 0.4877(3) 0.5467(3) 0.078(3) Uani 1 1 d .
H18 H 0.5703 0.4665 0.5773 0.094 Uiso 1 1 calc R
Cl1 Cl 0.57806(14) 0.38061(8) 0.48435(9) 0.0956(8) Uani 1 1 d .
C15 C 0.6535(4) 0.5512(3) 0.4583(3) 0.066(2) Uani 1 1 d .
H15 H 0.6734 0.5724 0.4271 0.079 Uiso 1 1 calc R
C16 C 0.6336(5) 0.4887(3) 0.4492(3) 0.082(3) Uani 1 1 d .
H16 H 0.6422 0.4674 0.4132 0.098 Uiso 1 1 calc R
C86 C 0.3386(3) 0.9606(3) 0.7820(3) 0.0499(15) Uani 1 1 d .
C78 C 0.2592(4) 0.9681(3) 0.6899(3) 0.0547(16) Uani 1 1 d .
C84 C 0.3791(4) 0.9697(3) 0.6801(3) 0.0592(18) Uani 1 1 d .
H84 H 0.4147 0.9710 0.6552 0.071 Uiso 1 1 calc R
C77 C 0.2737(3) 0.9610(3) 0.7547(3) 0.0530(16) Uani 1 1 d .
C85 C 0.3914(3) 0.9653(3) 0.7430(3) 0.0571(17) Uani 1 1 d .
H85 H 0.4355 0.9655 0.7607 0.069 Uiso 1 1 calc R
C83 C 0.3127(4) 0.9721(3) 0.6523(3) 0.0579(17) Uani 1 1 d .
C82 C 0.2976(5) 0.9806(3) 0.5872(4) 0.072(2) Uani 1 1 d .
H82 H 0.3323 0.9824 0.5614 0.086 Uiso 1 1 calc R
C81 C 0.2339(5) 0.9862(4) 0.5626(4) 0.084(2) Uani 1 1 d .
H81 H 0.2252 0.9922 0.5199 0.101 Uiso 1 1 calc R
C79 C 0.1931(4) 0.9745(3) 0.6621(3) 0.071(2) Uani 1 1 d .
H79 H 0.1575 0.9728 0.6869 0.085 Uiso 1 1 calc R
C80 C 0.1805(5) 0.9832(4) 0.5998(4) 0.084(2) Uani 1 1 d .
H80 H 0.1366 0.9870 0.5821 0.101 Uiso 1 1 calc R
O11 O 0.2196(2) 0.9544(3) 0.7880(2) 0.0757(15) Uani 1 1 d .
H11 H 0.2320 0.9536 0.8252 0.114 Uiso 1 1 calc R
N9 N 0.3042(3) 0.9414(2) 0.8859(3) 0.0584(14) Uani 1 1 d .
C87 C 0.3531(3) 0.9583(3) 0.8496(3) 0.0570(17) Uani 1 1 d .
C88 C 0.4115(4) 0.9740(3) 0.8877(4) 0.072(2) Uani 1 1 d .
H88 H 0.4526 0.9868 0.8750 0.086 Uiso 1 1 calc R
N10 N 0.3317(3) 0.9474(3) 0.9447(3) 0.0673(16) Uani 1 1 d .
H10 H 0.3107 0.9396 0.9769 0.081 Uiso 1 1 calc R
C89 C 0.3950(4) 0.9666(3) 0.9475(4) 0.073(2) Uani 1 1 d .
H89 H 0.4230 0.9737 0.9836 0.087 Uiso 1 1 calc R
C4 C 0.8176(4) 0.7521(3) 0.3195(3) 0.0582(17) Uani 1 1 d .
H4A H 0.8524 0.7267 0.3084 0.070 Uiso 1 1 calc R
C95 C 0.0726(4) 0.8540(5) 0.4375(4) 0.076(2) Uani 1 1 d .
C94 C 0.0851(4) 0.9154(5) 0.4536(4) 0.089(3) Uani 1 1 d .
H94 H 0.1138 0.9252 0.4886 0.107 Uiso 1 1 calc R
C90 C 0.0294(4) 0.8409(5) 0.3860(4) 0.077(2) Uani 1 1 d .
H90 H 0.0208 0.7993 0.3747 0.092 Uiso 1 1 calc R
C92 C 0.0100(6) 0.9477(6) 0.3670(5) 0.105(3) Uani 1 1 d .
H92 H -0.0129 0.9788 0.3434 0.126 Uiso 1 1 calc R
C91 C 0.0002(4) 0.8861(5) 0.3527(4) 0.078(2) Uani 1 1 d .
H91 H -0.0283 0.8757 0.3178 0.093 Uiso 1 1 calc R
C96 C 0.1005(6) 0.8008(7) 0.4770(7) 0.155(5) Uani 1 1 d .
H96A H 0.0646 0.7788 0.4941 0.232 Uiso 1 1 calc R
H96B H 0.1309 0.8169 0.5102 0.232 Uiso 1 1 calc R
H96C H 0.1241 0.7725 0.4520 0.232 Uiso 1 1 calc R
C93 C 0.0544(7) 0.9632(5) 0.4169(7) 0.124(5) Uani 1 1 d .
H93 H 0.0639 1.0051 0.4262 0.148 Uiso 1 1 calc R
C65 C 1.0435(3) 0.8645(3) 0.6733(3) 0.0630(19) Uani 1 1 d .
H65 H 1.0895 0.8702 0.6731 0.076 Uiso 1 1 calc R

loop_
_atom_site_aniso_label
_atom_site_aniso_U_11
_atom_site_aniso_U_22
_atom_site_aniso_U_33
_atom_site_aniso_U_23
_atom_site_aniso_U_13
_atom_site_aniso_U_12
Sb1 0.02758(18) 0.01877(16) 0.02125(17) -0.00056(11) -0.00165(13) -0.00234(12)
Sb3 0.02390(17) 0.01872(16) 0.02457(17) -0.00012(12) 0.00388(13) 0.00166(12)
Sb2 0.02076(17) 0.01884(16) 0.02117(16) 0.00054(11) 0.00126(12) -0.00040(11)
Sb4 0.02113(17) 0.01624(15) 0.02331(17) -0.00063(11) 0.00146(12) -0.00098(11)
O3 0.0244(17) 0.0267(17) 0.0188(16) 0.0002(13) -0.0025(13) -0.0057(13)
O2 0.0289(18) 0.0195(15) 0.0209(16) -0.0027(12) -0.0039(13) -0.0058(13)
O1 0.0279(18) 0.0239(16) 0.0286(18) -0.0035(13) 0.0029(14) 0.0005(14)
O6 0.0294(18) 0.0146(15) 0.0272(17) 0.0005(12) 0.0047(14) -0.0019(13)
O5 0.0229(17) 0.0202(15) 0.0300(17) 0.0031(13) 0.0083(14) 0.0006(13)
O4 0.0191(16) 0.0195(15) 0.0315(17) -0.0013(13) 0.0014(13) 0.0020(12)
Cl3 0.0447(9) 0.1106(14) 0.0281(7) 0.0063(8) -0.0081(7) -0.0107(9)
O10 0.0220(17) 0.0210(16) 0.0271(17) -0.0050(13) 0.0001(13) -0.0036(13)
O8 0.0196(17) 0.0252(16) 0.0276(17) -0.0011(13) 0.0029(13) -0.0004(13)
O7 0.046(2) 0.0235(17) 0.0172(16) 0.0020(13) -0.0023(15) -0.0013(15)
O9 0.041(2) 0.0173(16) 0.0285(18) -0.0004(13) 0.0051(15) 0.0038(14)
N1 0.027(2) 0.031(2) 0.027(2) 0.0016(17) -0.0037(18) -0.0019(17)
N5 0.021(2) 0.027(2) 0.035(2) -0.0039(17) -0.0025(17) 0.0053(17)
N7 0.031(2) 0.025(2) 0.031(2) 0.0005(17) 0.0045(18) -0.0046(17)
N8 0.036(3) 0.036(2) 0.023(2) 0.0031(17) 0.0007(19) -0.0035(19)
N3 0.028(2) 0.021(2) 0.027(2) 0.0038(16) 0.0044(17) 0.0025(17)
N6 0.032(2) 0.025(2) 0.045(3) 0.0001(19) -0.004(2) -0.0052(18)
N2 0.031(2) 0.036(2) 0.029(2) 0.0003(18) -0.0012(19) -0.0065(19)
N4 0.032(2) 0.025(2) 0.043(3) 0.0012(18) 0.0091(19) 0.0027(18)
C52 0.022(2) 0.024(2) 0.018(2) 0.0031(17) -0.0010(18) 0.0046(18)
C39 0.022(3) 0.027(2) 0.025(2) 0.0009(19) 0.005(2) -0.0039(19)
C60 0.043(3) 0.025(3) 0.041(3) -0.002(2) -0.008(3) -0.002(2)
C20 0.027(3) 0.021(2) 0.034(3) 0.002(2) 0.008(2) 0.0097(19)
C30 0.028(3) 0.025(2) 0.034(3) 0.000(2) 0.003(2) 0.004(2)
C21 0.032(3) 0.021(2) 0.038(3) 0.001(2) 0.009(2) 0.007(2)
C58 0.025(3) 0.018(2) 0.040(3) -0.005(2) 0.002(2) -0.0025(19)
C14 0.034(3) 0.022(2) 0.028(3) -0.0028(19) -0.005(2) -0.007(2)
C38 0.046(3) 0.030(3) 0.051(3) 0.009(2) 0.025(3) 0.017(2)
C11 0.032(3) 0.027(3) 0.024(2) -0.003(2) -0.009(2) -0.005(2)
C71 0.027(3) 0.020(2) 0.025(2) 0.0026(18) 0.002(2) 0.0047(19)
C28 0.041(3) 0.035(3) 0.031(3) 0.006(2) 0.002(2) 0.009(2)
C10 0.035(3) 0.028(3) 0.025(2) -0.001(2) -0.008(2) -0.001(2)
C1 0.041(3) 0.023(2) 0.018(2) 0.0034(18) -0.006(2) -0.007(2)
C33 0.029(3) 0.027(2) 0.035(3) 0.002(2) 0.016(2) 0.006(2)
C59 0.032(3) 0.019(2) 0.047(3) -0.006(2) -0.004(2) 0.000(2)
C12 0.031(3) 0.039(3) 0.038(3) 0.003(2) -0.008(2) 0.000(2)
C70 0.055(4) 0.050(4) 0.036(3) 0.009(3) 0.012(3) -0.005(3)
C54 0.022(3) 0.051(3) 0.041(3) 0.003(3) 0.000(2) -0.005(2)
C68 0.032(3) 0.030(3) 0.031(3) -0.003(2) 0.008(2) -0.002(2)
C40 0.025(3) 0.034(3) 0.028(3) 0.000(2) 0.003(2) 0.003(2)
C73 0.028(3) 0.049(3) 0.042(3) -0.010(3) -0.011(2) 0.006(2)
C31 0.044(3) 0.041(3) 0.046(3) -0.001(3) -0.014(3) 0.006(3)
C67 0.023(3) 0.037(3) 0.046(3) -0.003(2) 0.005(2) -0.005(2)
C46 0.023(3) 0.047(3) 0.042(3) 0.000(2) -0.002(2) -0.007(2)
C72 0.032(3) 0.026(3) 0.043(3) -0.008(2) -0.001(2) 0.001(2)
C48 0.029(3) 0.028(2) 0.026(2) 0.0004(19) 0.004(2) 0.001(2)
C37 0.078(5) 0.051(4) 0.056(4) 0.020(3) 0.036(4) 0.025(3)
C7 0.054(4) 0.041(3) 0.021(3) 0.006(2) -0.004(2) -0.009(3)
C64 0.030(3) 0.045(3) 0.057(4) -0.003(3) -0.008(3) -0.002(2)
C47 0.035(3) 0.030(3) 0.037(3) -0.004(2) 0.001(2) -0.010(2)
C29 0.029(3) 0.030(3) 0.031(3) 0.002(2) 0.007(2) 0.009(2)
C53 0.025(3) 0.035(3) 0.032(3) 0.005(2) -0.002(2) -0.002(2)
C45 0.033(3) 0.044(3) 0.024(3) -0.001(2) -0.002(2) 0.000(2)
C2 0.048(3) 0.029(3) 0.025(3) 0.000(2) -0.002(2) 0.000(2)
C9 0.039(3) 0.036(3) 0.046(3) 0.005(2) 0.000(3) 0.003(2)
C32 0.038(3) 0.041(3) 0.057(4) -0.006(3) -0.012(3) -0.003(3)
C57 0.022(3) 0.051(3) 0.027(3) 0.003(2) 0.000(2) -0.004(2)
C56 0.033(3) 0.056(4) 0.033(3) 0.003(3) 0.012(2) -0.005(3)
C55 0.029(3) 0.052(3) 0.025(3) -0.001(2) -0.006(2) -0.001(2)
C49 0.035(3) 0.030(3) 0.023(2) 0.0001(19) 0.005(2) -0.007(2)
Cl4 0.0735(12) 0.0490(9) 0.0743(11) 0.0044(8) -0.0120(9) 0.0348(8)
Cl2 0.137(2) 0.1150(18) 0.1166(19) 0.0458(15) 0.1025(18) 0.0638(16)
C27 0.049(3) 0.037(3) 0.034(3) 0.014(2) 0.014(3) 0.009(3)
C25 0.051(4) 0.029(3) 0.051(4) 0.009(2) 0.026(3) 0.003(3)
C74 0.045(3) 0.037(3) 0.040(3) 0.002(2) -0.003(3) 0.016(3)
C75 0.054(4) 0.019(3) 0.062(4) 0.009(2) 0.010(3) 0.005(2)
C26 0.034(3) 0.022(2) 0.046(3) 0.002(2) 0.015(2) 0.008(2)
C13 0.025(3) 0.043(3) 0.043(3) -0.002(2) -0.004(2) -0.003(2)
C41 0.027(3) 0.036(3) 0.051(3) -0.006(2) 0.005(2) -0.001(2)
C50 0.038(3) 0.023(3) 0.064(4) 0.009(2) 0.014(3) -0.003(2)
C24 0.053(4) 0.030(3) 0.068(4) -0.004(3) 0.014(3) -0.005(3)
C51 0.048(4) 0.019(3) 0.065(4) 0.009(2) 0.014(3) 0.001(2)
C44 0.019(3) 0.062(4) 0.045(3) 0.000(3) -0.002(2) 0.005(3)
C17 0.091(5) 0.033(3) 0.039(3) -0.001(3) -0.016(3) -0.026(3)
C76 0.034(3) 0.026(3) 0.048(3) 0.002(2) 0.006(2) -0.002(2)
C42 0.047(4) 0.034(3) 0.071(4) 0.005(3) 0.005(3) 0.014(3)
C22 0.054(4) 0.032(3) 0.050(4) 0.001(3) 0.006(3) -0.004(3)
C34 0.041(3) 0.041(3) 0.052(4) 0.016(3) 0.017(3) 0.009(3)
C8 0.054(4) 0.031(3) 0.042(3) 0.012(2) 0.000(3) 0.002(3)
C3 0.068(4) 0.042(3) 0.031(3) 0.009(2) 0.012(3) 0.004(3)
C6 0.068(4) 0.046(3) 0.037(3) 0.012(3) 0.005(3) -0.007(3)
C61 0.067(5) 0.036(3) 0.044(4) 0.003(3) -0.013(3) -0.001(3)
C35 0.059(4) 0.051(4) 0.082(5) 0.014(4) 0.037(4) 0.030(3)
C69 0.039(3) 0.052(4) 0.049(4) 0.005(3) 0.021(3) -0.011(3)
C23 0.061(4) 0.036(3) 0.072(4) -0.004(3) -0.010(3) -0.011(3)
C63 0.036(4) 0.062(4) 0.078(5) 0.001(4) -0.015(3) -0.005(3)
C43 0.034(3) 0.053(4) 0.057(4) 0.009(3) 0.001(3) 0.019(3)
C66 0.041(4) 0.072(4) 0.053(4) -0.001(3) 0.013(3) -0.012(3)
C62 0.061(5) 0.048(4) 0.063(5) 0.003(3) -0.032(4) 0.001(3)
C5 0.074(5) 0.064(4) 0.044(4) 0.016(3) 0.026(3) -0.006(4)
C19 0.143(7) 0.045(4) 0.043(4) -0.016(3) 0.027(4) -0.050(4)
C36 0.090(6) 0.050(4) 0.075(5) 0.017(4) 0.054(4) 0.027(4)
C18 0.144(8) 0.053(4) 0.042(4) -0.007(3) 0.028(4) -0.047(5)
Cl1 0.180(2) 0.0468(10) 0.0564(11) -0.0070(8) -0.0104(13) -0.0606(13)
C15 0.118(6) 0.045(4) 0.037(3) -0.007(3) 0.013(4) -0.039(4)
C16 0.149(8) 0.055(4) 0.043(4) -0.021(3) 0.016(4) -0.044(5)
C86 0.059(4) 0.038(3) 0.053(4) 0.006(3) 0.005(3) -0.004(3)
C78 0.068(5) 0.034(3) 0.062(4) -0.005(3) 0.006(4) -0.012(3)
C84 0.075(5) 0.034(3) 0.072(5) 0.004(3) 0.026(4) 0.004(3)
C77 0.057(4) 0.046(4) 0.059(4) 0.005(3) 0.015(3) -0.012(3)
C85 0.059(4) 0.042(4) 0.072(5) 0.007(3) 0.014(4) 0.010(3)
C83 0.078(5) 0.031(3) 0.067(4) -0.006(3) 0.016(4) -0.009(3)
C82 0.098(6) 0.052(4) 0.066(5) -0.005(4) 0.010(4) -0.019(4)
C81 0.112(8) 0.073(5) 0.067(5) -0.001(4) 0.001(5) -0.016(5)
C79 0.083(6) 0.070(5) 0.059(5) 0.003(4) 0.002(4) -0.019(4)
C80 0.092(6) 0.081(6) 0.077(6) 0.003(5) -0.013(5) -0.012(5)
O11 0.064(3) 0.106(4) 0.057(3) 0.014(3) 0.002(2) -0.017(3)
N9 0.069(4) 0.047(3) 0.059(4) 0.010(3) 0.010(3) -0.007(3)
C87 0.063(4) 0.038(3) 0.069(4) 0.013(3) 0.002(4) -0.002(3)
C88 0.077(5) 0.059(4) 0.076(5) 0.032(4) -0.009(4) -0.015(4)
N10 0.085(5) 0.060(4) 0.055(4) 0.016(3) 0.001(3) -0.007(3)
C89 0.084(6) 0.064(5) 0.065(5) 0.030(4) -0.019(4) -0.021(4)
C4 0.071(5) 0.062(4) 0.044(4) 0.008(3) 0.022(3) 0.011(3)
C95 0.044(4) 0.106(7) 0.080(6) 0.010(5) 0.021(4) 0.000(4)
C94 0.062(5) 0.117(8) 0.094(7) -0.051(6) 0.035(5) -0.041(5)
C90 0.061(5) 0.105(7) 0.067(5) -0.011(5) 0.018(4) -0.019(5)
C92 0.106(8) 0.117(9) 0.100(8) -0.013(7) 0.053(7) -0.027(7)
C91 0.075(6) 0.101(7) 0.062(5) -0.004(5) 0.031(4) -0.017(5)
C96 0.095(9) 0.202(15) 0.167(13) 0.014(11) 0.012(9) -0.008(9)
C93 0.139(11) 0.071(7) 0.176(13) -0.029(8) 0.100(10) -0.026(7)
C65 0.027(3) 0.086(5) 0.077(5) 0.001(4) 0.007(3) -0.009(3)

loop_
_atom_type_symbol
_atom_type_description
_atom_type_scat_dispersion_real
_atom_type_scat_dispersion_imag
_atom_type_scat_source
C C 0.0033 0.0016 'International Tables Vol C Tables 4.2.6.8 and 6.1.1.4'
H H 0.0000 0.0000 'International Tables Vol C Tables 4.2.6.8 and 6.1.1.4'
N N 0.0061 0.0033 'International Tables Vol C Tables 4.2.6.8 and 6.1.1.4'
O O 0.0106 0.0060 'International Tables Vol C Tables 4.2.6.8 and 6.1.1.4'
Cl Cl 0.1484 0.1585 'International Tables Vol C Tables 4.2.6.8 and 6.1.1.4'
Sb Sb -0.5866 1.5461 'International Tables Vol C Tables 4.2.6.8 and 6.1.1.4'

loop_
_geom_angle_atom_site_label_1
_geom_angle_atom_site_label_2
_geom_angle_atom_site_label_3
_geom_angle
O2 Sb1 O1 91.11(13)
O2 Sb1 O3 92.17(12)
O1 Sb1 O3 104.46(13)
O2 Sb1 O7 86.54(12)
O1 Sb1 O7 94.54(14)
O3 Sb1 O7 160.98(13)
O2 Sb1 C14 174.81(15)
O1 Sb1 C14 91.11(16)
O3 Sb1 C14 91.83(16)
O7 Sb1 C14 88.60(16)
O2 Sb1 N1 84.76(14)
O1 Sb1 N1 172.59(14)
O3 Sb1 N1 81.89(14)
O7 Sb1 N1 79.10(14)
C14 Sb1 N1 92.52(17)
O1 Sb3 O4 104.53(13)
O1 Sb3 O5 92.79(14)
O4 Sb3 O5 91.59(12)
O1 Sb3 O9 90.79(13)
O4 Sb3 O9 164.68(13)
O5 Sb3 O9 87.18(12)
O1 Sb3 C33 92.22(18)
O4 Sb3 C33 92.23(16)
O5 Sb3 C33 172.74(16)
O9 Sb3 C33 87.50(16)
O1 Sb3 N5 169.88(13)
O4 Sb3 N5 85.25(13)
O5 Sb3 N5 84.19(14)
O9 Sb3 N5 79.43(14)
C33 Sb3 N5 89.98(18)
O3 Sb2 O6 92.38(13)
O3 Sb2 O5 92.14(13)
O6 Sb2 O5 104.15(13)
O3 Sb2 O8 85.99(13)
O6 Sb2 O8 92.10(12)
O5 Sb2 O8 163.72(12)
O3 Sb2 C52 170.93(15)
O6 Sb2 C52 94.31(15)
O5 Sb2 C52 92.16(15)
O8 Sb2 C52 87.65(15)
O3 Sb2 N3 84.19(13)
O6 Sb2 N3 170.92(13)
O5 Sb2 N3 84.42(13)
O8 Sb2 N3 79.30(13)
C52 Sb2 N3 88.28(15)
O6 Sb4 O4 92.67(13)
O6 Sb4 O2 102.36(13)
O4 Sb4 O2 92.93(13)
O6 Sb4 O10 93.55(13)
O4 Sb4 O10 85.13(13)
O2 Sb4 O10 164.05(12)
O6 Sb4 C71 95.29(15)
O4 Sb4 C71 170.51(15)
O2 Sb4 C71 90.39(15)
O10 Sb4 C71 89.23(15)
O6 Sb4 N7 172.48(14)
O4 Sb4 N7 83.40(14)
O2 Sb4 N7 84.29(14)
O10 Sb4 N7 79.76(14)
C71 Sb4 N7 88.10(16)
Sb2 O3 Sb1 132.72(17)
Sb1 O2 Sb4 133.66(16)
Sb3 O1 Sb1 126.38(16)
Sb4 O6 Sb2 126.98(15)
Sb3 O5 Sb2 132.75(16)
Sb4 O4 Sb3 132.47(16)
C58 O10 Sb4 124.5(3)
C39 O8 Sb2 126.6(3)
C1 O7 Sb1 124.1(3)
C20 O9 Sb3 124.5(3)
N2 N1 C11 107.0(4)
N2 N1 Sb1 124.6(3)
C11 N1 Sb1 127.6(3)
C30 N5 N6 106.7(4)
C30 N5 Sb3 128.7(3)
N6 N5 Sb3 124.1(3)
C68 N7 N8 107.1(4)
C68 N7 Sb4 128.3(3)
N8 N7 Sb4 124.2(3)
C70 N8 N7 110.7(4)
C70 N8 H8 124.6
N7 N8 H8 124.6
N4 N3 C49 106.4(4)
N4 N3 Sb2 124.5(3)
C49 N3 Sb2 129.1(3)
C32 N6 N5 111.1(4)
C32 N6 H6 124.5
N5 N6 H6 124.5
C13 N2 N1 111.3(4)
C13 N2 H2 124.3
N1 N2 H2 124.3
C51 N4 N3 111.3(4)
C51 N4 H4 124.4
N3 N4 H4 124.4
C57 C52 C53 118.5(4)
C57 C52 Sb2 121.6(3)
C53 C52 Sb2 120.0(3)
O8 C39 C48 123.0(4)
O8 C39 C40 117.6(4)
C48 C39 C40 119.3(4)
C61 C60 C59 121.0(6)
C61 C60 H60 119.5
C59 C60 H60 119.5
O9 C20 C29 122.3(4)
O9 C20 C21 117.1(4)
C29 C20 C21 120.5(4)
N5 C30 C31 108.8(4)
N5 C30 C29 120.4(4)
C31 C30 C29 130.7(5)
C22 C21 C26 118.9(5)
C22 C21 C20 121.9(5)
C26 C21 C20 119.2(5)
O10 C58 C67 123.1(4)
O10 C58 C59 116.8(4)
C67 C58 C59 120.1(5)
C15 C14 C19 117.4(5)
C15 C14 Sb1 121.7(4)
C19 C14 Sb1 120.3(4)
C37 C38 C33 120.9(5)
C37 C38 H38 119.6
C33 C38 H38 119.6
N1 C11 C12 108.1(4)
N1 C11 C10 120.9(4)
C12 C11 C10 130.9(5)
C72 C71 C76 118.6(4)
C72 C71 Sb4 119.0(3)
C76 C71 Sb4 122.2(4)
C27 C28 C29 122.3(5)
C27 C28 H28 118.9
C29 C28 H28 118.9
C1 C10 C9 119.4(5)
C1 C10 C11 122.5(4)
C9 C10 C11 117.9(5)
O7 C1 C10 123.0(4)
O7 C1 C2 117.1(4)
C10 C1 C2 119.8(4)
C34 C33 C38 118.8(5)
C34 C33 Sb3 123.1(4)
C38 C33 Sb3 117.9(4)
C60 C59 C64 119.3(5)
C60 C59 C58 121.5(5)
C64 C59 C58 119.1(5)
C13 C12 C11 106.7(5)
C13 C12 H12 126.7
C11 C12 H12 126.7
N8 C70 C69 108.2(5)
N8 C70 H70 125.9
C69 C70 H70 125.9
C55 C54 C53 118.9(5)
C55 C54 H54 120.5
C53 C54 H54 120.5
N7 C68 C69 108.5(5)
N7 C68 C67 121.3(4)
C69 C68 C67 130.1(5)
C41 C40 C45 119.7(5)
C41 C40 C39 120.1(5)
C45 C40 C39 120.2(4)
C74 C73 C72 118.9(5)
C74 C73 H73 120.6
C72 C73 H73 120.6
C32 C31 C30 106.2(5)
C32 C31 H31 126.9
C30 C31 H31 126.9
C58 C67 C66 118.8(5)
C58 C67 C68 122.2(4)
C66 C67 C68 119.0(5)
C47 C46 C45 120.6(5)
C47 C46 H46 119.7
C45 C46 H46 119.7
C71 C72 C73 121.7(5)
C71 C72 H72 119.2
C73 C72 H72 119.2
C39 C48 C47 118.8(4)
C39 C48 C49 121.3(4)
C47 C48 C49 119.9(4)
C36 C37 C38 118.9(6)
C36 C37 H37 120.5
C38 C37 H37 120.5
C6 C7 C8 122.3(5)
C6 C7 C2 118.9(5)
C8 C7 C2 118.8(5)
C65 C64 C63 123.8(6)
C65 C64 C59 118.2(5)
C63 C64 C59 118.0(6)
C46 C47 C48 121.9(5)
C46 C47 H47 119.0
C48 C47 H47 119.0
C20 C29 C28 118.2(5)
C20 C29 C30 122.7(4)
C28 C29 C30 118.9(5)
C54 C53 C52 121.0(5)
C54 C53 H53 119.5
C52 C53 H53 119.5
C40 C45 C46 119.1(5)
C40 C45 C44 118.2(5)
C46 C45 C44 122.6(5)
C3 C2 C7 118.7(5)
C3 C2 C1 121.7(5)
C7 C2 C1 119.7(5)
C8 C9 C10 121.5(5)
C8 C9 H9 119.3
C10 C9 H9 119.3
N6 C32 C31 107.3(5)
N6 C32 H32 126.3
C31 C32 H32 126.3
C56 C57 C52 121.2(5)
C56 C57 H57 119.4
C52 C57 H57 119.4
C57 C56 C55 118.8(5)
C57 C56 H56 120.6
C55 C56 H56 120.6
C54 C55 C56 121.6(5)
C54 C55 Cl3 120.5(4)
C56 C55 Cl3 117.9(4)
N3 C49 C50 108.4(4)
N3 C49 C48 120.8(4)
C50 C49 C48 130.8(5)
C28 C27 C26 120.8(5)
C28 C27 H27 119.6
C26 C27 H27 119.6
C24 C25 C26 121.4(5)
C24 C25 H25 119.3
C26 C25 H25 119.3
C73 C74 C75 121.7(5)
C73 C74 Cl4 119.3(4)
C75 C74 Cl4 119.0(4)
C74 C75 C76 118.6(5)
C74 C75 H75 120.7
C76 C75 H75 120.7
C27 C26 C25 122.6(5)
C27 C26 C21 118.9(5)
C25 C26 C21 118.4(5)
N2 C13 C12 106.8(5)
N2 C13 H13 126.6
C12 C13 H13 126.6
C42 C41 C40 120.1(5)
C42 C41 H41 120.0
C40 C41 H41 120.0
C51 C50 C49 106.9(5)
C51 C50 H50 126.5
C49 C50 H50 126.5
C25 C24 C23 120.3(6)
C25 C24 H24 119.8
C23 C24 H24 119.8
N4 C51 C50 107.0(4)
N4 C51 H51 126.5
C50 C51 H51 126.5
C43 C44 C45 120.7(5)
C43 C44 H44 119.7
C45 C44 H44 119.7
C18 C17 C16 121.8(6)
C18 C17 Cl1 119.0(5)
C16 C17 Cl1 119.0(5)
C71 C76 C75 120.5(5)
C71 C76 H76 119.8
C75 C76 H76 119.8
C41 C42 C43 120.8(6)
C41 C42 H42 119.6
C43 C42 H42 119.6
C23 C22 C21 121.1(6)
C23 C22 H22 119.5
C21 C22 H22 119.5
C33 C34 C35 119.6(5)
C33 C34 H34 120.2
C35 C34 H34 120.2
C9 C8 C7 120.7(5)
C9 C8 H8A 119.6
C7 C8 H8A 119.6
C4 C3 C2 120.7(5)
C4 C3 H3 119.7
C2 C3 H3 119.7
C5 C6 C7 120.5(6)
C5 C6 H6A 119.7
C7 C6 H6A 119.7
C60 C61 C62 120.0(6)
C60 C61 H61 120.0
C62 C61 H61 120.0
C36 C35 C34 120.4(6)
C36 C35 H35 119.8
C34 C35 H35 119.8
C70 C69 C68 105.4(5)
C70 C69 H69 127.3
C68 C69 H69 127.3
C22 C23 C24 119.9(6)
C22 C23 H23 120.1
C24 C23 H23 120.1
C62 C63 C64 120.9(6)
C62 C63 H63 119.6
C64 C63 H63 119.6
C44 C43 C42 120.5(5)
C44 C43 H43 119.8
C42 C43 H43 119.8
C65 C66 C67 121.7(6)
C65 C66 H66 119.1
C67 C66 H66 119.1
C63 C62 C61 120.8(6)
C63 C62 H62 119.6
C61 C62 H62 119.6
C6 C5 C4 120.6(6)
C6 C5 H5 119.7
C4 C5 H5 119.7
C14 C19 C18 122.1(6)
C14 C19 H19 119.0
C18 C19 H19 119.0
C35 C36 C37 121.1(6)
C35 C36 Cl2 120.6(5)
C37 C36 Cl2 118.3(6)
C17 C18 C19 119.4(6)
C17 C18 H18 120.3
C19 C18 H18 120.3
C14 C15 C16 120.7(6)
C14 C15 H15 119.7
C16 C15 H15 119.7
C17 C16 C15 118.6(6)
C17 C16 H16 120.7
C15 C16 H16 120.7
C77 C86 C85 118.2(6)
C77 C86 C87 121.5(6)
C85 C86 C87 120.3(6)
C83 C78 C79 119.1(7)
C83 C78 C77 118.6(7)
C79 C78 C77 122.2(7)
C85 C84 C83 120.3(7)
C85 C84 H84 119.8
C83 C84 H84 119.8
O11 C77 C86 122.7(6)
O11 C77 C78 115.6(6)
C86 C77 C78 121.8(6)
C84 C85 C86 121.4(7)
C84 C85 H85 119.3
C86 C85 H85 119.3
C78 C83 C84 119.6(7)
C78 C83 C82 118.1(7)
C84 C83 C82 122.2(7)
C81 C82 C83 120.9(8)
C81 C82 H82 119.6
C83 C82 H82 119.6
C82 C81 C80 121.2(8)
C82 C81 H81 119.4
C80 C81 H81 119.4
C80 C79 C78 121.2(8)
C80 C79 H79 119.4
C78 C79 H79 119.4
C79 C80 C81 119.5(9)
C79 C80 H80 120.3
C81 C80 H80 120.3
C77 O11 H11 109.5
N10 N9 C87 105.4(6)
N9 C87 C88 109.3(6)
N9 C87 C86 119.7(6)
C88 C87 C86 130.9(6)
C89 C88 C87 105.3(7)
C89 C88 H88 127.4
C87 C88 H88 127.4
C89 N10 N9 112.3(6)
C89 N10 H10 123.8
N9 N10 H10 123.8
N10 C89 C88 107.7(7)
N10 C89 H89 126.1
C88 C89 H89 126.1
C3 C4 C5 120.5(6)
C3 C4 H4A 119.8
C5 C4 H4A 119.8
C94 C95 C90 119.2(9)
C94 C95 C96 121.8(10)
C90 C95 C96 118.8(10)
C95 C94 C93 119.3(9)
C95 C94 H94 120.4
C93 C94 H94 120.4
C91 C90 C95 120.8(9)
C91 C90 H90 119.6
C95 C90 H90 119.6
C91 C92 C93 118.7(12)
C91 C92 H92 120.7
C93 C92 H92 120.7
C90 C91 C92 122.6(10)
C90 C91 H91 118.7
C92 C91 H91 118.7
C95 C96 H96A 109.5
C95 C96 H96B 109.5
H96A C96 H96B 109.5
C95 C96 H96C 109.5
H96A C96 H96C 109.5
H96B C96 H96C 109.5
C92 C93 C94 119.3(10)
C92 C93 H93 120.3
C94 C93 H93 120.3
C66 C65 C64 121.8(6)
C66 C65 H65 119.1
C64 C65 H65 119.1

loop_
_geom_bond_atom_site_label_1
_geom_bond_atom_site_label_2
_geom_bond_distance
Sb1 O2 1.948(3)
Sb1 O1 1.951(3)
Sb1 O3 1.960(3)
Sb1 O7 2.024(3)
Sb1 C14 2.116(5)
Sb1 N1 2.206(4)
Sb3 O1 1.943(3)
Sb3 O4 1.945(3)
Sb3 O5 1.952(3)
Sb3 O9 2.012(3)
Sb3 C33 2.113(5)
Sb3 N5 2.196(4)
Sb2 O3 1.934(3)
Sb2 O6 1.939(3)
Sb2 O5 1.958(3)
Sb2 O8 2.017(3)
Sb2 C52 2.114(4)
Sb2 N3 2.196(4)
Sb4 O6 1.931(3)
Sb4 O4 1.944(3)
Sb4 O2 1.957(3)
Sb4 O10 2.017(3)
Sb4 C71 2.128(4)
Sb4 N7 2.192(4)
Cl3 C55 1.745(5)
O10 C58 1.349(6)
O8 C39 1.326(5)
O7 C1 1.343(5)
O9 C20 1.346(5)
N1 N2 1.332(6)
N1 C11 1.345(6)
N5 C30 1.339(6)
N5 N6 1.344(5)
N7 C68 1.331(6)
N7 N8 1.341(6)
N8 C70 1.324(7)
N8 H8 0.8600
N3 N4 1.342(5)
N3 C49 1.344(6)
N6 C32 1.327(7)
N6 H6 0.8600
N2 C13 1.332(6)
N2 H2 0.8600
N4 C51 1.328(6)
N4 H4 0.8600
C52 C57 1.386(6)
C52 C53 1.386(7)
C39 C48 1.400(6)
C39 C40 1.428(7)
C60 C61 1.369(8)
C60 C59 1.400(8)
C60 H60 0.9300
C20 C29 1.381(7)
C20 C21 1.430(7)
C30 C31 1.388(7)
C30 C29 1.474(7)
C21 C22 1.397(8)
C21 C26 1.413(7)
C58 C67 1.384(7)
C58 C59 1.434(7)
C14 C15 1.363(7)
C14 C19 1.370(8)
C38 C37 1.384(8)
C38 C33 1.392(7)
C38 H38 0.9300
C11 C12 1.388(7)
C11 C10 1.459(7)
C71 C72 1.375(7)
C71 C76 1.388(7)
C28 C27 1.345(7)
C28 C29 1.417(7)
C28 H28 0.9300
C10 C1 1.377(7)
C10 C9 1.422(7)
C1 C2 1.426(7)
C33 C34 1.391(7)
C59 C64 1.423(7)
C12 C13 1.368(7)
C12 H12 0.9300
C70 C69 1.361(8)
C70 H70 0.9300
C54 C55 1.368(7)
C54 C53 1.382(7)
C54 H54 0.9300
C68 C69 1.407(7)
C68 C67 1.462(7)
C40 C41 1.402(7)
C40 C45 1.408(7)
C73 C74 1.364(8)
C73 C72 1.380(7)
C73 H73 0.9300
C31 C32 1.370(8)
C31 H31 0.9300
C67 C66 1.417(8)
C46 C47 1.352(7)
C46 C45 1.410(7)
C46 H46 0.9300
C72 H72 0.9300
C48 C47 1.423(7)
C48 C49 1.467(7)
C37 C36 1.381(10)
C37 H37 0.9300
C7 C6 1.405(8)
C7 C8 1.406(8)
C7 C2 1.421(7)
C64 C65 1.410(9)
C64 C63 1.422(9)
C47 H47 0.9300
C53 H53 0.9300
C45 C44 1.417(7)
C2 C3 1.414(8)
C9 C8 1.353(8)
C9 H9 0.9300
C32 H32 0.9300
C57 C56 1.375(7)
C57 H57 0.9300
C56 C55 1.378(7)
C56 H56 0.9300
C49 C50 1.384(7)
Cl4 C74 1.751(5)
Cl2 C36 1.735(6)
C27 C26 1.404(8)
C27 H27 0.9300
C25 C24 1.347(9)
C25 C26 1.408(7)
C25 H25 0.9300
C74 C75 1.378(8)
C75 C76 1.395(7)
C75 H75 0.9300
C13 H13 0.9300
C41 C42 1.361(8)
C41 H41 0.9300
C50 C51 1.360(8)
C50 H50 0.9300
C24 C23 1.398(9)
C24 H24 0.9300
C51 H51 0.9300
C44 C43 1.354(8)
C44 H44 0.9300
C17 C18 1.309(9)
C17 C16 1.367(9)
C17 Cl1 1.753(6)
C76 H76 0.9300
C42 C43 1.389(9)
C42 H42 0.9300
C22 C23 1.367(8)
C22 H22 0.9300
C34 C35 1.392(8)
C34 H34 0.9300
C8 H8A 0.9300
C3 C4 1.357(8)
C3 H3 0.9300
C6 C5 1.364(9)
C6 H6A 0.9300
C61 C62 1.398(9)
C61 H61 0.9300
C35 C36 1.356(10)
C35 H35 0.9300
C69 H69 0.9300
C23 H23 0.9300
C63 C62 1.357(10)
C63 H63 0.9300
C43 H43 0.9300
C66 C65 1.335(9)
C66 H66 0.9300
C62 H62 0.9300
C5 C4 1.394(9)
C5 H5 0.9300
C19 C18 1.378(8)
C19 H19 0.9300
C18 H18 0.9300
C15 C16 1.397(8)
C15 H15 0.9300
C16 H16 0.9300
C86 C77 1.378(9)
C86 C85 1.414(9)
C86 C87 1.460(9)
C78 C83 1.405(9)
C78 C79 1.408(10)
C78 C77 1.411(9)
C84 C85 1.361(9)
C84 C83 1.408(10)
C84 H84 0.9300
C77 O11 1.360(7)
C85 H85 0.9300
C83 C82 1.422(10)
C82 C81 1.341(11)
C82 H82 0.9300
C81 C80 1.397(12)
C81 H81 0.9300
C79 C80 1.358(10)
C79 H79 0.9300
C80 H80 0.9300
O11 H11 0.8200
N9 N10 1.344(7)
N9 C87 1.357(8)
C87 C88 1.409(10)
C88 C89 1.371(10)
C88 H88 0.9300
N10 C89 1.328(9)
N10 H10 0.8600
C89 H89 0.9300
C4 H4A 0.9300
C95 C94 1.370(12)
C95 C90 1.373(11)
C95 C96 1.496(14)
C94 C93 1.398(15)
C94 H94 0.9300
C90 C91 1.308(11)
C90 H90 0.9300
C92 C91 1.357(13)
C92 C93 1.374(15)
C92 H92 0.9300
C91 H91 0.9300
C96 H96A 0.9600
C96 H96B 0.9600
C96 H96C 0.9600
C93 H93 0.9300
C65 H65 0.9300

loop_
_platon_squeeze_void_nr
_platon_squeeze_void_average_x
_platon_squeeze_void_average_y
_platon_squeeze_void_average_z
_platon_squeeze_void_volume
_platon_squeeze_void_count_electrons
1 0.196 0.700 0.627 209.2 42.5
2 0.304 0.200 0.873 209.2 43.0
3 0.696 0.800 0.127 209.1 42.7
4 0.804 0.300 0.373 209.1 43.0
